data_7720773
loop_
_publ_author_name
'Chen, Guan-Ruei'
'Xiao, Wan-Zhen'
'Huang, Yen-Han'
'Yang, Chia-Wei'
'Lee, Chi-Shen'

_publ_section_title
;
 Synthesis, crystal chemistry, and semiconducting properties of
 A<sub>3</sub>B<sub>14</sub>Se<sub>24</sub> (A = Sn/Pb; B = In/Sb/Bi) with
 step-layered NaCl(111)-type slabs interleaved with NaCl(100)-type
 ribbons.
;
_journal_issue 17
_journal_name_full 'Dalton transactions (Cambridge, England : 2003)'
_journal_page_first 6825
_journal_page_last 6834
_journal_paper_doi 10.1039/d5dt02970h
_journal_volume 55
_journal_year 2026
_chemical_formula_sum 'In3 Pb1.5 Sb4 Se12'
_chemical_formula_weight 2089.77
_space_group_crystal_system monoclinic
_space_group_IT_number 12
_space_group_name_Hall '-C 2y'
_space_group_name_H-M_alt 'C 1 2/m 1'
_atom_sites_solution_primary direct
_atom_sites_solution_secondary difmap
_audit_block_doi 10.25505/fiz.icsd.cc2qdv77
_audit_update_record
;
2025-12-10 deposited with the CCDC.	2026-03-30 downloaded from the CCDC.
;
_cell_angle_alpha 90
_cell_angle_beta 109.795(6)
_cell_angle_gamma 90
_cell_formula_units_Z 4
_cell_length_a 34.074(4)
_cell_length_b 4.0093(5)
_cell_length_c 16.835(2)
_cell_measurement_reflns_used 3153
_cell_measurement_temperature 296.(2)
_cell_measurement_theta_max 28.7471
_cell_measurement_theta_min 2.4646
_cell_volume 2164.0(5)
_computing_cell_refinement 'SAINT V8.27B (Bruker AXS Inc., 2012)'
_computing_data_reduction 'SAINT V8.27B (Bruker AXS Inc., 2012)'
_computing_structure_refinement 'SHELXL-97 (Sheldrick, 2008)'
_computing_structure_solution 'SHELXS-97 (Sheldrick, 2008)'
_diffrn_ambient_temperature 296.(2)
_diffrn_detector_area_resol_mean 8.3333
_diffrn_measured_fraction_theta_full 0.998
_diffrn_measured_fraction_theta_max 0.998
_diffrn_measurement_device_type 'CCD area detector'
_diffrn_measurement_method 'profile data from phi and omega scans'
_diffrn_radiation_monochromator graphite
_diffrn_radiation_type 'Mo K\a'
_diffrn_radiation_wavelength 0.71073
_diffrn_reflns_av_R_equivalents 0.0769
_diffrn_reflns_av_sigmaI/netI 0.0559
_diffrn_reflns_limit_h_max 42
_diffrn_reflns_limit_h_min -42
_diffrn_reflns_limit_k_max 4
_diffrn_reflns_limit_k_min -5
_diffrn_reflns_limit_l_max 21
_diffrn_reflns_limit_l_min -21
_diffrn_reflns_number 13132
_diffrn_reflns_theta_full 26.37
_diffrn_reflns_theta_max 26.37
_diffrn_reflns_theta_min 1.27
_diffrn_source 'fine-focus sealed X-ray tube'
_diffrn_source_type 'Bruker Mo microfocus source'
_exptl_absorpt_coefficient_mu 39.841
_exptl_absorpt_correction_T_max 0.69
_exptl_absorpt_correction_T_min 0.42
_exptl_absorpt_correction_type multi-scan
_exptl_absorpt_process_details 'SADABS V2012/1 (Bruker AXS Inc.)'
_exptl_crystal_colour grey-black
_exptl_crystal_density_diffrn 6.414
_exptl_crystal_density_method 'not measured'
_exptl_crystal_description needle
_exptl_crystal_F_000 3528
_exptl_crystal_recrystallization_method 'From the Melt'
_exptl_crystal_size_max 0.070
_exptl_crystal_size_mid 0.040
_exptl_crystal_size_min 0.010
_refine_diff_density_max 4.771
_refine_diff_density_min -7.131
_refine_ls_extinction_method none
_refine_ls_goodness_of_fit_ref 1.035
_refine_ls_matrix_type full
_refine_ls_number_parameters 125
_refine_ls_number_reflns 2524
_refine_ls_number_restraints 0
_refine_ls_restrained_S_all 1.035
_refine_ls_R_factor_all 0.0850
_refine_ls_R_factor_gt 0.0499
_refine_ls_shift/su_max 0.001
_refine_ls_shift/su_mean 0.000
_refine_ls_structure_factor_coef Fsqd
_refine_ls_weighting_details 'calc w=1/[\s^2^(Fo^2^)+(0.0198P)^2^+274.2690P] where P=(Fo^2^+2Fc^2^)/3'
_refine_ls_weighting_scheme calc
_refine_ls_wR_factor_gt 0.0951
_refine_ls_wR_factor_ref 0.1106
_reflns_number_gt 1738
_reflns_number_total 2524
_reflns_threshold_expression >2sigma(I)
_cod_data_source_file d5dt02970h2.cif
_cod_data_source_block I_CCDC2
_cod_depositor_comments 'Adding full bibliography for 7720771--7720774.cif.'
_cod_original_formula_sum 'In3 Pb1.50 Sb4 Se12'
_cod_database_code 7720773

loop_
_space_group_symop_operation_xyz
'x, y, z'
'-x, y, -z'
'x+1/2, y+1/2, z'
'-x+1/2, y+1/2, -z'
'-x, -y, -z'
'x, -y, z'
'-x+1/2, -y+1/2, -z'
'x+1/2, -y+1/2, z'

loop_
_atom_site_type_symbol
_atom_site_label
_atom_site_fract_x
_atom_site_fract_y
_atom_site_fract_z
_atom_site_U_iso_or_equiv
_atom_site_adp_type
_atom_site_calc_flag
_atom_site_refinement_flags
_atom_site_occupancy
_atom_site_disorder_assembly
_atom_site_disorder_group
In M1 0 0.5 0 0.0209(5) Uani d S 1 . .
In M2 0.09257(6) 0 0.13471(13) 0.0322(5) Uani d S 1 . .
Sb M3 0.18833(5) 0.5 0.29383(10) 0.0197(4) Uani d S 1 . .
Sb M4 0.28804(5) 0 0.44006(10) 0.0164(4) Uani d SP 0.5 . .
In M4' 0.28804(5) 0 0.44006(10) 0.0164(4) Uani d SP 0.5 . .
In M5 0.38605(5) 0.5 0.59506(10) 0.0166(4) Uani d S 1 . .
Pb M6 0.49892(5) 0 0.72332(14) 0.0612(6) Uani d SP 0.55 . .
Sb M6' 0.49892(5) 0 0.72332(14) 0.0612(6) Uani d SP 0.45 . .
Pb M7 0.39431(6) 0.5 0.32373(11) 0.0392(5) Uani d SP 0.2 . .
Sb M7' 0.39431(6) 0.5 0.32373(11) 0.0392(5) Uani d SP 0.8 . .
Pb M8 0.13941(5) 0.5 0.90984(11) 0.0328(4) Uani d SP 0.2 . .
Sb M8' 0.13941(5) 0.5 0.90984(11) 0.0328(4) Uani d SP 0.8 . .
Pb M9 0.25944(5) 0.5 0.12661(10) 0.0437(4) Uani d SP 0.55 . .
Sb M9' 0.25944(5) 0.5 0.12661(10) 0.0437(4) Uani d SP 0.45 . .
Se Se1 0.08327(8) 0.5 0.02413(16) 0.0251(6) Uani d S 1 . .
Se Se2 0.17797(8) 0 0.18409(14) 0.0215(5) Uani d S 1 . .
Se Se3 0.27176(7) 0.5 0.32849(13) 0.0141(5) Uani d S 1 . .
Se Se4 0.36934(7) 0 0.47496(14) 0.0154(5) Uani d S 1 . .
Se Se5 0.46442(7) 0.5 0.60116(15) 0.0193(5) Uani d S 1 . .
Se Se6 0.01375(8) 0 0.12021(14) 0.0232(6) Uani d S 1 . .
Se Se7 0.10344(8) 0.5 0.27921(15) 0.0265(6) Uani d S 1 . .
Se Se8 0.20296(8) 0 0.42931(15) 0.0245(6) Uani d S 1 . .
Se Se9 0.29687(9) 0.5 0.00186(15) 0.0279(6) Uani d S 1 . .
Se Se10 0.32209(8) 0 0.20715(15) 0.0213(5) Uani d S 1 . .
Se Se11 0.08349(8) 0 0.81570(15) 0.0229(6) Uani d S 1 . .
Se Se12 0.45070(7) 0 0.38775(16) 0.0215(5) Uani d S 1 . .

loop_
_atom_site_aniso_label
_atom_site_aniso_U_11
_atom_site_aniso_U_22
_atom_site_aniso_U_33
_atom_site_aniso_U_12
_atom_site_aniso_U_13
_atom_site_aniso_U_23
M1 0.0248(13) 0.0134(13) 0.0222(12) 0 0.0051(10) 0
M2 0.0223(10) 0.0190(11) 0.0412(11) 0 -0.0077(8) 0
M3 0.0199(8) 0.0186(9) 0.0192(8) 0 0.0047(6) 0
M4 0.0134(8) 0.0153(9) 0.0201(8) 0 0.0050(6) 0
M4' 0.0134(8) 0.0153(9) 0.0201(8) 0 0.0050(6) 0
M5 0.0116(8) 0.0144(9) 0.0233(8) 0 0.0052(7) 0
M6 0.0394(9) 0.0193(9) 0.1093(16) 0 0.0049(9) 0
M6' 0.0394(9) 0.0193(9) 0.1093(16) 0 0.0049(9) 0
M7 0.0507(11) 0.0210(9) 0.0328(9) 0 -0.0032(8) 0
M7' 0.0507(11) 0.0210(9) 0.0328(9) 0 -0.0032(8) 0
M8 0.0380(10) 0.0218(9) 0.0371(9) 0 0.0107(8) 0
M8' 0.0380(10) 0.0218(9) 0.0371(9) 0 0.0107(8) 0
M9 0.0571(10) 0.0230(8) 0.0419(8) 0 0.0051(7) 0
M9' 0.0571(10) 0.0230(8) 0.0419(8) 0 0.0051(7) 0
Se1 0.0244(14) 0.0228(15) 0.0265(13) 0 0.0067(11) 0
Se2 0.0295(13) 0.0157(13) 0.0179(11) 0 0.0064(10) 0
Se3 0.0156(11) 0.0141(12) 0.0139(10) 0 0.0066(9) 0
SB4 0.0124(11) 0.0161(12) 0.0184(11) 0 0.0060(9) 0
Se5 0.0117(11) 0.0165(13) 0.0285(13) 0 0.0053(10) 0
Se6 0.0369(14) 0.0149(13) 0.0163(11) 0 0.0070(10) 0
Se7 0.0321(15) 0.0243(15) 0.0199(12) 0 0.0047(11) 0
Se8 0.0282(13) 0.0280(15) 0.0200(12) 0 0.0116(10) 0
Se9 0.0463(16) 0.0187(14) 0.0210(13) 0 0.0146(12) 0
Se10 0.0259(13) 0.0177(14) 0.0234(12) 0 0.0125(10) 0
Se11 0.0286(13) 0.0186(14) 0.0244(12) 0 0.0126(11) 0
Se12 0.0155(12) 0.0184(14) 0.0312(13) 0 0.0087(10) 0

loop_
_atom_type_symbol
_atom_type_description
_atom_type_scat_dispersion_real
_atom_type_scat_dispersion_imag
_atom_type_scat_source
Se Se -0.0929 2.2259 'International Tables Vol C Tables 4.2.6.8 and 6.1.1.4'
In In -0.7276 1.3100 'International Tables Vol C Tables 4.2.6.8 and 6.1.1.4'
Pb Pb -3.3944 10.1111 'International Tables Vol C Tables 4.2.6.8 and 6.1.1.4'
Sb Sb -0.5866 1.5461 'International Tables Vol C Tables 4.2.6.8 and 6.1.1.4'

loop_
_geom_angle_atom_site_label_1
_geom_angle_atom_site_label_2
_geom_angle_atom_site_label_3
_geom_angle_site_symmetry_1
_geom_angle_site_symmetry_3
_geom_angle
_geom_angle_publ_flag
Se1 M1 Se1 . 5_565 180.0 ?
Se1 M1 Se6 . . 88.92(7) ?
Se1 M1 Se6 5_565 . 91.08(7) ?
Se1 M1 Se6 . 5 91.08(7) ?
Se1 M1 Se6 5_565 5 88.92(7) ?
Se6 M1 Se6 . 5 87.42(7) ?
Se1 M1 Se6 . 1_565 88.92(7) ?
Se1 M1 Se6 5_565 1_565 91.08(7) ?
Se6 M1 Se6 . 1_565 92.58(7) ?
Se6 M1 Se6 5 1_565 180.00(12) ?
Se1 M1 Se6 . 5_565 91.08(7) ?
Se1 M1 Se6 5_565 5_565 88.92(7) ?
Se6 M1 Se6 . 5_565 180.0 ?
Se6 M1 Se6 5 5_565 92.58(7) ?
Se6 M1 Se6 1_565 5_565 87.42(7) ?
Se6 M2 Se1 . . 93.39(8) ?
Se6 M2 Se1 . 1_545 93.39(8) ?
Se1 M2 Se1 . 1_545 96.81(11) ?
Se6 M2 Se2 . . 168.47(11) ?
Se1 M2 Se2 . . 94.26(8) ?
Se1 M2 Se2 1_545 . 94.25(8) ?
Se6 M2 Se7 . 1_545 85.33(8) ?
Se1 M2 Se7 . 1_545 172.23(8) ?
Se1 M2 Se7 1_545 1_545 90.92(5) ?
Se2 M2 Se7 . 1_545 85.93(7) ?
Se6 M2 Se7 . . 85.33(8) ?
Se1 M2 Se7 . . 90.92(5) ?
Se1 M2 Se7 1_545 . 172.23(8) ?
Se2 M2 Se7 . . 85.93(7) ?
Se7 M2 Se7 1_545 . 81.33(8) ?
Se2 M3 Se2 . 1_565 97.45(9) ?
Se2 M3 Se3 . . 91.85(7) ?
Se2 M3 Se3 1_565 . 91.85(7) ?
Se2 M3 Se7 . . 92.77(7) ?
Se2 M3 Se7 1_565 . 92.77(7) ?
Se3 M3 Se7 . . 172.99(9) ?
Se2 M3 Se8 . 1_565 173.99(7) ?
Se2 M3 Se8 1_565 1_565 88.45(5) ?
Se3 M3 Se8 . 1_565 86.74(7) ?
Se7 M3 Se8 . 1_565 88.12(7) ?
Se2 M3 Se8 . . 88.45(5) ?
Se2 M3 Se8 1_565 . 173.99(7) ?
Se3 M3 Se8 . . 86.74(7) ?
Se7 M3 Se8 . . 88.13(7) ?
Se8 M3 Se8 1_565 . 85.64(8) ?
SB4 M4 Se3 . 1_545 96.27(7) ?
SB4 M4 Se3 . . 96.27(7) ?
Se3 M4 Se3 1_545 . 97.14(8) ?
SB4 M4 Se8 . . 171.30(10) ?
Se3 M4 Se8 1_545 . 89.48(7) ?
Se3 M4 Se8 . . 89.48(7) ?
SB4 M4 Se8 . 7_556 89.86(7) ?
Se3 M4 Se8 1_545 7_556 171.77(8) ?
Se3 M4 Se8 . 7_556 87.60(5) ?
Se8 M4 Se8 . 7_556 83.83(8) ?
SB4 M4 Se8 . 7_546 89.86(7) ?
Se3 M4 Se8 1_545 7_546 87.60(5) ?
Se3 M4 Se8 . 7_546 171.77(8) ?
Se8 M4 Se8 . 7_546 83.83(7) ?
Se8 M4 Se8 7_556 7_546 86.93(8) ?
Se5 M5 SB4 . . 89.06(7) ?
Se5 M5 SB4 . 1_565 89.06(7) ?
SB4 M5 SB4 . 1_565 92.89(8) ?
Se5 M5 Se7 . 7_566 95.75(8) ?
SB4 M5 Se7 . 7_566 174.98(9) ?
SB4 M5 Se7 1_565 7_566 88.63(5) ?
Se5 M5 Se7 . 7_556 95.75(8) ?
SB4 M5 Se7 . 7_556 88.63(5) ?
SB4 M5 Se7 1_565 7_556 174.98(9) ?
Se7 M5 Se7 7_566 7_556 89.46(8) ?
Se5 M5 Se8 . 7_556 174.50(10) ?
SB4 M5 Se8 . 7_556 87.16(7) ?
SB4 M5 Se8 1_565 7_556 87.16(7) ?
Se7 M5 Se8 7_566 7_556 88.15(7) ?
Se7 M5 Se8 7_556 7_556 88.15(7) ?
Se5 M6 Se5 1_545 . 90.32(9) ?
Se5 M6 Se12 1_545 5_656 74.07(8) ?
Se5 M6 Se12 . 5_656 74.07(8) ?
Se11 M7 Se12 7_556 1_565 88.64(8) ?
Se11 M7 Se12 7_556 . 88.64(8) ?
Se12 M7 Se12 1_565 . 94.36(9) ?
Se11 M7 Se10 7_556 1_565 81.57(7) ?
Se12 M7 Se10 1_565 1_565 94.17(5) ?
Se12 M7 Se10 . 1_565 166.84(8) ?
Se11 M7 Se10 7_556 . 81.57(7) ?
Se12 M7 Se10 1_565 . 166.84(8) ?
Se12 M7 Se10 . . 94.18(5) ?
Se10 M7 Se10 1_565 . 75.78(7) ?
Se10 M8 Se11 7_556 . 89.59(7) ?
Se10 M8 Se11 7_556 1_565 89.59(7) ?
Se11 M8 Se11 . 1_565 89.44(9) ?
Se10 M8 Se9 7_556 7_566 84.94(7) ?
Se11 M8 Se9 . 7_566 174.22(9) ?
Se11 M8 Se9 1_565 7_566 92.38(5) ?
Se10 M8 Se9 7_556 7_556 84.94(7) ?
Se11 M8 Se9 . 7_556 92.38(5) ?
Se11 M8 Se9 1_565 7_556 174.22(9) ?
Se9 M8 Se9 7_566 7_556 85.29(9) ?
Se10 M8 Se1 7_556 1_556 172.10(10) ?
Se11 M8 Se1 . 1_556 84.80(7) ?
Se11 M8 Se1 1_565 1_556 84.80(7) ?
Se9 M8 Se1 7_566 1_556 100.83(7) ?
Se9 M8 Se1 7_556 1_556 100.83(7) ?
Se9 M9 Se10 . . 84.31(7) ?
Se9 M9 Se10 . 1_565 84.31(7) ?
Se10 M9 Se10 . 1_565 87.18(8) ?
Se9 M9 Se9 . 7 78.92(8) ?
Se10 M9 Se9 . 7 93.60(5) ?
Se10 M9 Se9 1_565 7 163.04(9) ?
Se9 M9 Se9 . 7_565 78.92(8) ?
Se10 M9 Se9 . 7_565 163.04(9) ?
Se10 M9 Se9 1_565 7_565 93.60(5) ?
Se9 M9 Se9 7 7_565 80.80(7) ?
M2 Se1 M2 . 1_565 96.81(11) ?
M2 Se1 M1 . . 88.61(8) ?
M2 Se1 M1 1_565 . 88.61(8) ?
M2 Se1 M8 . 1_554 118.20(8) ?
M2 Se1 M8 1_565 1_554 118.20(8) ?
M1 Se1 M8 . 1_554 136.72(10) ?
M3 Se2 M3 . 1_545 97.45(9) ?
M3 Se2 M2 . . 95.04(8) ?
M3 Se2 M2 1_545 . 95.04(8) ?
M4' Se3 M4 1_565 1_565 0.00(7) ?
M4' Se3 M4 1_565 . 97.14(8) ?
M4 Se3 M4 1_565 . 97.14(8) ?
M4' Se3 M3 1_565 . 95.99(7) ?
M4 Se3 M3 1_565 . 95.99(7) ?
M4 Se3 M3 . . 96.00(7) ?
M4 SB4 M5 . 1_545 95.96(7) ?
M4 SB4 M5 . . 95.96(7) ?
M5 SB4 M5 1_545 . 92.89(8) ?
M5 Se5 M6 . . 101.21(8) ?
M5 Se5 M6' . 1_565 101.21(8) ?
M6 Se5 M6' . 1_565 90.32(9) ?
M5 Se5 M6 . 1_565 101.21(8) ?
M6 Se5 M6 . 1_565 90.32(9) ?
M6' Se5 M6 1_565 1_565 0.00(8) ?
M2 Se6 M1 . 1_545 89.00(7) ?
M2 Se6 M1 . . 89.00(7) ?
M1 Se6 M1 1_545 . 92.58(7) ?
M3 Se7 M5 . 7_566 93.90(7) ?
M3 Se7 M5 . 7_556 93.90(7) ?
M5 Se7 M5 7_566 7_556 89.46(8) ?
M3 Se7 M2 . 1_565 85.08(8) ?
M5 Se7 M2 7_566 1_565 94.60(4) ?
M5 Se7 M2 7_556 1_565 175.87(8) ?
M3 Se7 M2 . . 85.08(8) ?
M5 Se7 M2 7_566 . 175.87(8) ?
M5 Se7 M2 7_556 . 94.60(4) ?
M2 Se7 M2 1_565 . 81.33(8) ?
M4 Se8 M4' . 7_556 96.17(8) ?
M4 Se8 M4 . 7_556 96.17(8) ?
M4' Se8 M4 7_556 7_556 0.00(6) ?
M4 Se8 M4' . 7_546 96.17(8) ?
M4' Se8 M4' 7_556 7_546 86.93(8) ?
M4 Se8 M4' 7_556 7_546 86.93(8) ?
M4 Se8 M4 . 7_546 96.17(8) ?
M4' Se8 M4 7_556 7_546 86.93(8) ?
M4 Se8 M4 7_556 7_546 86.93(8) ?
M4' Se8 M4 7_546 7_546 0.00(6) ?
M4 Se8 M5 . 7_556 175.84(11) ?
M4' Se8 M5 7_556 7_556 86.85(7) ?
M4 Se8 M5 7_556 7_556 86.85(7) ?
M4' Se8 M5 7_546 7_556 86.85(7) ?
M4 Se8 M5 7_546 7_556 86.85(7) ?
M4 Se8 M3 . 1_545 87.19(7) ?
M4' Se8 M3 7_556 1_545 176.53(11) ?
M4 Se8 M3 7_556 1_545 176.53(11) ?
M4' Se8 M3 7_546 1_545 93.62(3) ?
M4 Se8 M3 7_546 1_545 93.62(3) ?
M5 Se8 M3 7_556 1_545 89.76(7) ?
M4 Se8 M3 . . 87.19(7) ?
M4' Se8 M3 7_556 . 93.62(3) ?
M4 Se8 M3 7_556 . 93.62(3) ?
M4' Se8 M3 7_546 . 176.53(11) ?
M4 Se8 M3 7_546 . 176.53(11) ?
M5 Se8 M3 7_556 . 89.76(7) ?
M3 Se8 M3 1_545 . 85.64(8) ?
M9 Se9 M8' . 7_566 93.80(7) ?
M9 Se9 M8 . 7_566 93.80(7) ?
M8' Se9 M8 7_566 7_566 0.00(10) ?
M9 Se9 M8 . 7_556 93.80(7) ?
M8' Se9 M8 7_566 7_556 85.29(9) ?
M8 Se9 M8 7_566 7_556 85.29(9) ?
M9 Se9 M8' . 7_556 93.80(7) ?
M8' Se9 M8' 7_566 7_556 85.29(9) ?
M8 Se9 M8' 7_566 7_556 85.29(9) ?
M8 Se9 M8' 7_556 7_556 0.00(10) ?
M9 Se9 M9 . 7 101.08(8) ?
M8' Se9 M9 7_566 7 165.06(10) ?
M8 Se9 M9 7_566 7 165.06(10) ?
M8 Se9 M9 7_556 7 95.05(3) ?
M8' Se9 M9 7_556 7 95.05(3) ?
M9 Se9 M9 . 7_565 101.08(8) ?
M8' Se9 M9 7_566 7_565 95.05(3) ?
M8 Se9 M9 7_566 7_565 95.05(3) ?
M8 Se9 M9 7_556 7_565 165.06(10) ?
M8' Se9 M9 7_556 7_565 165.06(10) ?
M9 Se9 M9 7 7_565 80.80(7) ?
M8' Se10 M8 7_556 7_556 0.00(5) ?
M8' Se10 M9 7_556 . 96.93(7) ?
M8 Se10 M9 7_556 . 96.93(7) ?
M8' Se10 M9' 7_556 1_545 96.93(7) ?
M8 Se10 M9' 7_556 1_545 96.93(7) ?
M9 Se10 M9' . 1_545 87.18(8) ?
M8' Se10 M9 7_556 1_545 96.93(7) ?
M8 Se10 M9 7_556 1_545 96.93(7) ?
M9 Se10 M9 . 1_545 87.18(8) ?
M9' Se10 M9 1_545 1_545 0.00(9) ?
M8' Se10 M7 7_556 1_545 89.14(7) ?
M8 Se10 M7 7_556 1_545 89.14(7) ?
M9 Se10 M7 . 1_545 171.40(8) ?
M9' Se10 M7 1_545 1_545 98.16(3) ?
M9 Se10 M7 1_545 1_545 98.16(3) ?
M8' Se10 M7 7_556 . 89.14(7) ?
M8 Se10 M7 7_556 . 89.14(7) ?
M9 Se10 M7 . . 98.16(3) ?
M9' Se10 M7 1_545 . 171.40(8) ?
M9 Se10 M7 1_545 . 171.40(8) ?
M7 Se10 M7 1_545 . 75.78(7) ?
M7' Se11 M7 7_556 7_556 0.00(7) ?
M7' Se11 M8' 7_556 1_545 98.75(8) ?
M7 Se11 M8' 7_556 1_545 98.75(8) ?
M7' Se11 M8 7_556 1_545 98.75(8) ?
M7 Se11 M8 7_556 1_545 98.75(8) ?
M8' Se11 M8 1_545 1_545 0 ?
M7' Se11 M8 7_556 . 98.75(8) ?
M7 Se11 M8 7_556 . 98.75(8) ?
M8' Se11 M8 1_545 . 89.44(9) ?
M8 Se11 M8 1_545 . 89.44(9) ?
M7 Se12 M7' . 1_545 94.36(9) ?
M7 Se12 M7 . 1_545 94.36(9) ?
M7' Se12 M7 1_545 1_545 0.00(11) ?
M7 Se12 M6 . 5_656 103.50(8) ?
M7' Se12 M6 1_545 5_656 103.51(8) ?
M7 Se12 M6 1_545 5_656 103.51(8) ?
M7 Se12 M6' . 5_656 103.50(8) ?
M7' Se12 M6' 1_545 5_656 103.51(8) ?
M7 Se12 M6' 1_545 5_656 103.51(8) ?
M6 Se12 M6' 5_656 5_656 0.00(6) ?

loop_
_geom_bond_atom_site_label_1
_geom_bond_atom_site_label_2
_geom_bond_site_symmetry_2
_geom_bond_distance
_geom_bond_publ_flag
M1 Se1 . 2.727(2) ?
M1 Se1 5_565 2.727(2) ?
M1 Se6 . 2.7733(16) ?
M1 Se6 5 2.7733(16) ?
M1 Se6 1_565 2.7733(16) ?
M1 Se6 5_565 2.7733(16) ?
M2 Se6 . 2.613(3) ?
M2 Se1 . 2.681(2) ?
M2 Se1 1_545 2.681(2) ?
M2 Se2 . 2.742(3) ?
M2 Se7 1_545 3.076(2) ?
M2 Se7 . 3.076(2) ?
M3 Se2 . 2.6674(18) ?
M3 Se2 1_565 2.6675(18) ?
M3 Se3 . 2.702(3) ?
M3 Se7 . 2.819(3) ?
M3 Se8 1_565 2.949(2) ?
M3 Se8 . 2.949(2) ?
M4 SB4 . 2.630(3) ?
M4 Se3 1_545 2.6737(17) ?
M4 Se3 . 2.6737(17) ?
M4 Se8 . 2.843(3) ?
M4 Se8 7_556 2.914(2) ?
M4 Se8 7_546 2.914(2) ?
M5 Se5 . 2.637(3) ?
M5 SB4 . 2.7661(19) ?
M5 SB4 1_565 2.7661(19) ?
M5 Se7 7_566 2.848(2) ?
M5 Se7 7_556 2.848(2) ?
M5 Se8 7_556 2.919(3) ?
M6 Se5 1_545 2.827(2) ?
M6 Se5 . 2.827(2) ?
M6 Se12 5_656 2.935(3) ?
M7 Se11 7_556 2.699(3) ?
M7 Se12 1_565 2.733(2) ?
M7 Se12 . 2.733(2) ?
M7 Se10 1_565 3.264(2) ?
M7 Se10 . 3.264(2) ?
M8 Se10 7_556 2.711(3) ?
M8 Se11 . 2.849(2) ?
M8 Se11 1_565 2.849(2) ?
M8 Se9 7_566 2.959(2) ?
M8 Se9 7_556 2.959(2) ?
M8 Se1 1_556 3.139(3) ?
M9 Se9 . 2.802(3) ?
M9 Se10 . 2.907(2) ?
M9 Se10 1_565 2.908(2) ?
M9 Se9 7 3.093(2) ?
M9 Se9 7_565 3.093(2) ?
Se1 M2 1_565 2.681(2) ?
Se1 M8 1_554 3.139(3) ?
Se2 M3 1_545 2.6674(18) ?
Se3 M4' 1_565 2.6737(17) ?
Se3 M4 1_565 2.6737(17) ?
SB4 M5 1_545 2.7661(19) ?
Se5 M6' 1_565 2.827(2) ?
Se5 M6 1_565 2.827(2) ?
Se6 M1 1_545 2.7733(16) ?
Se7 M5 7_566 2.848(2) ?
Se7 M5 7_556 2.848(2) ?
Se7 M2 1_565 3.076(2) ?
Se8 M4' 7_556 2.914(2) ?
Se8 M4 7_556 2.914(2) ?
Se8 M4' 7_546 2.914(2) ?
Se8 M4 7_546 2.914(2) ?
Se8 M5 7_556 2.919(3) ?
Se8 M3 1_545 2.949(2) ?
Se9 M8' 7_566 2.959(2) ?
Se9 M8 7_566 2.959(2) ?
Se9 M8 7_556 2.959(2) ?
Se9 M8' 7_556 2.959(2) ?
Se9 M9 7 3.093(2) ?
Se9 M9 7_565 3.093(2) ?
Se10 M8' 7_556 2.711(3) ?
Se10 M8 7_556 2.711(3) ?
Se10 M9' 1_545 2.907(2) ?
Se10 M9 1_545 2.907(2) ?
Se10 M7 1_545 3.264(2) ?
Se11 M7' 7_556 2.699(3) ?
Se11 M7 7_556 2.699(3) ?
Se11 M8' 1_545 2.849(2) ?
Se11 M8 1_545 2.849(2) ?
Se12 M7' 1_545 2.733(2) ?
Se12 M7 1_545 2.733(2) ?
Se12 M6 5_656 2.935(3) ?
Se12 M6' 5_656 2.935(3) ?
